data_7226728
loop_
_publ_author_name
'Ovsyannikov, A. S.'
'Lang, M. N.'
'Ferlay, S.'
'Solovieva, S. E.'
'Antipin, I. S.'
'Konovalov, A. I.'
'Kyritsakas, N.'
'Hosseini, M. W.'

_publ_section_title
;
 Molecular tectonics: tetracarboxythiacalix[4]arene derivatives as tectons
 for the formation of hydrogen-bonded networks
;
_journal_issue 44
_journal_name_full CrystEngComm
_journal_page_first 8622
_journal_paper_doi 10.1039/C6CE02026G
_journal_volume 18
_journal_year 2016
_chemical_formula_moiety 'C48 H56 O8 S8, 4(C3 H7 N O)'
_chemical_formula_sum 'C60 H84 N4 O12 S8'
_chemical_formula_weight 1309.79
_chemical_name_systematic
;

 ?

;
_space_group_IT_number 86
_symmetry_cell_setting tetragonal
_symmetry_space_group_name_Hall '-P 4bc'
_symmetry_space_group_name_H-M 'P 42/n :2'
_atom_sites_solution_hydrogens geom
_atom_sites_solution_primary direct
_atom_sites_solution_secondary difmap
_audit_creation_method SHELXL-97
_audit_update_record
;
2016-09-15 deposited with the CCDC.
2016-10-06 downloaded from the CCDC.
;
_cell_angle_alpha 90.00
_cell_angle_beta 90.00
_cell_angle_gamma 90.00
_cell_formula_units_Z 2
_cell_length_a 16.6796(2)
_cell_length_b 16.6796(2)
_cell_length_c 11.9659(2)
_cell_measurement_reflns_used 9930
_cell_measurement_temperature 173(2)
_cell_measurement_theta_max 27.62
_cell_measurement_theta_min 2.42
_cell_volume 3329.02(8)
_computing_cell_refinement 'Bruker SMART'
_computing_data_collection 'Bruker SMART'
_computing_data_reduction 'Bruker SAINT'
_computing_molecular_graphics 'Bruker SHELXTL'
_computing_publication_material 'Bruker SHELXTL'
_computing_structure_refinement 'SHELXL-97 (Sheldrick, 1997)'
_computing_structure_solution 'SHELXS-97 (Sheldrick, 1990)'
_diffrn_ambient_temperature 173(2)
_diffrn_measured_fraction_theta_full 0.994
_diffrn_measured_fraction_theta_max 0.994
_diffrn_measurement_device_type 'CCD area detector'
_diffrn_measurement_method 'phi and omega scans'
_diffrn_radiation_monochromator graphite
_diffrn_radiation_source 'fine-focus sealed tube'
_diffrn_radiation_type MoK\a
_diffrn_radiation_wavelength 0.71073
_diffrn_reflns_av_R_equivalents 0.0445
_diffrn_reflns_av_sigmaI/netI 0.0285
_diffrn_reflns_limit_h_max 23
_diffrn_reflns_limit_h_min -23
_diffrn_reflns_limit_k_max 22
_diffrn_reflns_limit_k_min -23
_diffrn_reflns_limit_l_max 16
_diffrn_reflns_limit_l_min -14
_diffrn_reflns_number 53158
_diffrn_reflns_theta_full 30.03
_diffrn_reflns_theta_max 30.03
_diffrn_reflns_theta_min 1.73
_exptl_absorpt_coefficient_mu 0.328
_exptl_absorpt_correction_T_max 0.9838
_exptl_absorpt_correction_T_min 0.9710
_exptl_absorpt_correction_type multi-scan
_exptl_absorpt_process_details sadabs
_exptl_crystal_colour colorless
_exptl_crystal_density_diffrn 1.307
_exptl_crystal_density_meas ?
_exptl_crystal_density_method 'not measured'
_exptl_crystal_description prism
_exptl_crystal_F_000 1392
_exptl_crystal_size_max 0.09
_exptl_crystal_size_mid 0.07
_exptl_crystal_size_min 0.05
_refine_diff_density_max 0.787
_refine_diff_density_min -0.551
_refine_diff_density_rms 0.065
_refine_ls_extinction_method none
_refine_ls_goodness_of_fit_ref 1.052
_refine_ls_hydrogen_treatment constr
_refine_ls_matrix_type full
_refine_ls_number_parameters 243
_refine_ls_number_reflns 4848
_refine_ls_number_restraints 14
_refine_ls_restrained_S_all 1.174
_refine_ls_R_factor_all 0.0743
_refine_ls_R_factor_gt 0.0523
_refine_ls_shift/su_max 0.001
_refine_ls_shift/su_mean 0.000
_refine_ls_structure_factor_coef Fsqd
_refine_ls_weighting_details 'calc w=1/[\s^2^(Fo^2^)+(0.0940P)^2^+1.9707P] where P=(Fo^2^+2Fc^2^)/3'
_refine_ls_weighting_scheme calc
_refine_ls_wR_factor_gt 0.1536
_refine_ls_wR_factor_ref 0.1763
_reflns_number_gt 3580
_reflns_number_total 4848
_reflns_threshold_expression >2sigma(I)
_cod_data_source_file c6ce02026g2.cif
_cod_data_source_block e2126a
_cod_depositor_comments
;
The following automatic conversions were performed:

'_symmetry_cell_setting' value 'Tetragonal' changed to 'tetragonal'
according to
/usr/data/users/saulius/crontab/automatic-downloads/rss-feeds/RSC/lib/dictionaries/cif_core.dic
dictionary named 'cif_core.dic' version 2.4.2 from 2011-04-26.

'_exptl_crystal_density_meas' value 'none' was changed to '?' - the
value is perceived as not measured.

Automatic conversion script
Id: cif_fix_values 4268 2015-11-12 08:31:59Z antanas 

 Adding full bibliography for 7226728--7226735.cif.
;
_cod_original_sg_symbol_H-M P4(2)/n
_cod_database_code 7226728

loop_
_symmetry_equiv_pos_as_xyz
'x, y, z'
'-x+1/2, -y+1/2, z'
'-y, x+1/2, z+1/2'
'y+1/2, -x, z+1/2'
'-x, -y, -z'
'x-1/2, y-1/2, -z'
'y, -x-1/2, -z-1/2'
'-y-1/2, x, -z-1/2'

loop_
_atom_site_label
_atom_site_type_symbol
_atom_site_fract_x
_atom_site_fract_y
_atom_site_fract_z
_atom_site_U_iso_or_equiv
_atom_site_adp_type
_atom_site_occupancy
_atom_site_symmetry_multiplicity
_atom_site_calc_flag
_atom_site_refinement_flags
_atom_site_disorder_assembly
_atom_site_disorder_group
S1 S 0.81288(3) 0.51964(3) 0.25776(5) 0.03170(17) Uani 1 1 d . . .
C1 C 0.72779(13) 0.56216(12) 0.18984(18) 0.0285(4) Uani 1 1 d . . .
C2 C 0.66731(13) 0.60315(13) 0.24807(17) 0.0286(4) Uani 1 1 d . . .
C3 C 0.86596(13) 0.60292(12) 0.31515(18) 0.0288(4) Uani 1 1 d . . .
C4 C 0.88089(13) 0.59830(13) 0.42926(19) 0.0307(4) Uani 1 1 d . . .
H4 H 0.8604 0.5538 0.4698 0.037 Uiso 1 1 calc R . .
C5 C 0.92467(13) 0.65629(13) 0.48662(18) 0.0299(4) Uani 1 1 d . . .
C6 C 0.72149(13) 0.54799(12) 0.07532(18) 0.0295(4) Uani 1 1 d . . .
H6 H 0.7628 0.5189 0.0386 0.035 Uiso 1 1 calc R . .
S2 S 0.67706(4) 0.61969(4) 0.39387(5) 0.0423(2) Uani 1 1 d . . .
C7 C 0.59025(19) 0.5676(2) 0.4501(2) 0.0536(8) Uani 1 1 d . . .
H7A H 0.5709 0.5961 0.5174 0.064 Uiso 1 1 calc R . .
H7B H 0.5466 0.5680 0.3939 0.064 Uiso 1 1 calc R . .
C8 C 0.6100(2) 0.4824(2) 0.4802(3) 0.0674(11) Uani 1 1 d . . .
O1 O 0.6428(2) 0.46914(17) 0.5730(2) 0.0848(9) Uani 1 1 d . . .
O2 O 0.59372(18) 0.42824(18) 0.4138(2) 0.0755(7) Uani 1 1 d . . .
C9 C 0.93445(16) 0.65089(15) 0.61382(19) 0.0381(5) Uani 1 1 d . . .
C10 C 0.8509(2) 0.6602(3) 0.6661(3) 0.0849(14) Uani 1 1 d . . .
H10A H 0.8166 0.6157 0.6420 0.127 Uiso 1 1 calc R . .
H10B H 0.8272 0.7111 0.6418 0.127 Uiso 1 1 calc R . .
H10C H 0.8555 0.6598 0.7477 0.127 Uiso 1 1 calc R . .
C11 C 0.9679(3) 0.5700(2) 0.6468(3) 0.0870(15) Uani 1 1 d . . .
H11A H 1.0191 0.5612 0.6086 0.131 Uiso 1 1 calc R . .
H11B H 0.9299 0.5278 0.6253 0.131 Uiso 1 1 calc R . .
H11C H 0.9762 0.5685 0.7278 0.131 Uiso 1 1 calc R . .
C12 C 0.9874(2) 0.71736(18) 0.6605(2) 0.0505(7) Uani 1 1 d . . .
H12A H 0.9927 0.7108 0.7416 0.076 Uiso 1 1 calc R . .
H12B H 0.9631 0.7695 0.6442 0.076 Uiso 1 1 calc R . .
H12C H 1.0405 0.7145 0.6258 0.076 Uiso 1 1 calc R . .
N1 N 0.1574(3) 0.6819(4) 0.4113(5) 0.0407(14) Uani 0.482(8) 1 d PD B 1
C13 C 0.1711(4) 0.6211(4) 0.5004(7) 0.0581(19) Uani 0.482(8) 1 d PD B 1
H13A H 0.1857 0.6482 0.5701 0.087 Uiso 0.482(8) 1 calc PR B 1
H13B H 0.2147 0.5851 0.4778 0.087 Uiso 0.482(8) 1 calc PR B 1
H13C H 0.1220 0.5899 0.5118 0.087 Uiso 0.482(8) 1 calc PR B 1
C14 C 0.1345(6) 0.6490(5) 0.3036(8) 0.066(2) Uani 0.482(8) 1 d PD B 1
H14A H 0.0819 0.6232 0.3099 0.099 Uiso 0.482(8) 1 calc PR B 1
H14B H 0.1743 0.6093 0.2799 0.099 Uiso 0.482(8) 1 calc PR B 1
H14C H 0.1317 0.6922 0.2482 0.099 Uiso 0.482(8) 1 calc PR B 1
C15 C 0.1555(8) 0.7645(7) 0.4527(15) 0.092(7) Uani 0.482(8) 1 d PD B 1
H15 H 0.1579 0.7816 0.5284 0.110 Uiso 0.482(8) 1 calc PR B 1
O3 O 0.1504(4) 0.8059(4) 0.3713(5) 0.0559(17) Uani 0.482(8) 1 d PD B 1
N2 N 0.1629(3) 0.7235(5) 0.3459(8) 0.079(3) Uani 0.518(8) 1 d PD B 2
C17 C 0.1792(6) 0.7093(11) 0.2433(9) 0.206(12) Uani 0.518(8) 1 d PD B 2
H17A H 0.1782 0.7596 0.2010 0.309 Uiso 0.518(8) 1 calc PR B 2
H17B H 0.1392 0.6723 0.2125 0.309 Uiso 0.518(8) 1 calc PR B 2
H17C H 0.2325 0.6851 0.2378 0.309 Uiso 0.518(8) 1 calc PR B 2
C16 C 0.1541(6) 0.6460(6) 0.4037(16) 0.125(8) Uani 0.518(8) 1 d PD B 2
H16A H 0.1053 0.6192 0.3776 0.187 Uiso 0.518(8) 1 calc PR B 2
H16B H 0.1505 0.6551 0.4845 0.187 Uiso 0.518(8) 1 calc PR B 2
H16C H 0.2008 0.6122 0.3875 0.187 Uiso 0.518(8) 1 calc PR B 2
C18 C 0.1561(7) 0.7788(10) 0.4200(11) 0.100(8) Uani 0.518(8) 1 d PD B 2
H18 H 0.1667 0.8279 0.3827 0.120 Uiso 0.518(8) 1 calc PR B 2
O4 O 0.1434(4) 0.7946(3) 0.5088(5) 0.0641(17) Uani 0.518(8) 1 d PD B 2

loop_
_atom_site_aniso_label
_atom_site_aniso_U_11
_atom_site_aniso_U_22
_atom_site_aniso_U_33
_atom_site_aniso_U_23
_atom_site_aniso_U_13
_atom_site_aniso_U_12
S1 0.0372(3) 0.0268(3) 0.0311(3) -0.00036(19) -0.0074(2) 0.0020(2)
C1 0.0311(10) 0.0263(9) 0.0282(11) -0.0004(8) -0.0034(8) -0.0009(7)
C2 0.0323(10) 0.0311(10) 0.0224(10) -0.0026(7) -0.0015(8) -0.0029(8)
C3 0.0304(10) 0.0285(9) 0.0274(10) -0.0004(8) -0.0030(8) 0.0018(8)
C4 0.0338(10) 0.0306(10) 0.0277(10) 0.0032(8) -0.0028(8) 0.0006(8)
C5 0.0301(10) 0.0344(11) 0.0251(10) 0.0014(8) -0.0023(8) 0.0024(8)
C6 0.0348(10) 0.0273(9) 0.0263(10) -0.0034(8) -0.0006(8) 0.0003(8)
S2 0.0456(4) 0.0566(4) 0.0247(3) -0.0063(2) -0.0038(2) 0.0068(3)
C7 0.0565(16) 0.0663(18) 0.0380(14) 0.0137(13) 0.0164(12) 0.0229(14)
C8 0.076(2) 0.078(2) 0.0482(18) 0.0220(17) 0.0345(17) 0.0325(19)
O1 0.131(3) 0.0790(18) 0.0449(13) 0.0130(12) -0.0096(15) 0.0394(17)
O2 0.093(2) 0.0790(17) 0.0545(15) -0.0028(13) 0.0075(13) 0.0152(15)
C9 0.0478(13) 0.0427(12) 0.0238(11) 0.0026(9) -0.0031(9) -0.0071(10)
C10 0.071(2) 0.144(4) 0.0398(18) -0.017(2) 0.0168(16) -0.035(3)
C11 0.174(5) 0.0461(17) 0.0406(17) 0.0057(14) -0.044(2) 0.010(2)
C12 0.0680(18) 0.0528(16) 0.0309(13) 0.0004(11) -0.0084(12) -0.0153(14)
N1 0.033(2) 0.032(3) 0.057(3) 0.002(3) -0.005(2) 0.003(2)
C13 0.055(4) 0.040(3) 0.079(5) 0.015(3) -0.004(3) -0.001(3)
C14 0.059(5) 0.066(5) 0.072(5) -0.014(4) 0.004(4) 0.009(4)
C15 0.055(7) 0.062(7) 0.16(2) 0.048(11) -0.022(9) -0.010(6)
O3 0.045(3) 0.069(3) 0.054(4) -0.030(3) -0.001(3) -0.001(2)
N2 0.042(3) 0.085(5) 0.110(6) -0.043(5) 0.003(3) -0.002(3)
C17 0.061(6) 0.38(3) 0.177(13) -0.224(17) -0.036(7) 0.055(10)
C16 0.052(5) 0.046(5) 0.28(2) -0.031(10) 0.034(9) -0.006(4)
C18 0.022(4) 0.22(2) 0.059(7) -0.089(10) 0.009(4) -0.017(7)
O4 0.058(3) 0.038(3) 0.097(4) -0.022(2) 0.019(3) -0.008(2)

loop_
_atom_type_symbol
_atom_type_description
_atom_type_scat_dispersion_real
_atom_type_scat_dispersion_imag
_atom_type_scat_source
C C 0.0033 0.0016 'International Tables Vol C Tables 4.2.6.8 and 6.1.1.4'
H H 0.0000 0.0000 'International Tables Vol C Tables 4.2.6.8 and 6.1.1.4'
N N 0.0061 0.0033 'International Tables Vol C Tables 4.2.6.8 and 6.1.1.4'
O O 0.0106 0.0060 'International Tables Vol C Tables 4.2.6.8 and 6.1.1.4'
S S 0.1246 0.1234 'International Tables Vol C Tables 4.2.6.8 and 6.1.1.4'

loop_
_geom_angle_atom_site_label_1
_geom_angle_atom_site_label_2
_geom_angle_atom_site_label_3
_geom_angle
_geom_angle_site_symmetry_1
_geom_angle_site_symmetry_3
C1 S1 C3 105.11(10) . .
C6 C1 C2 121.07(19) . .
C6 C1 S1 116.14(16) . .
C2 C1 S1 122.66(16) . .
C1 C2 C3 117.31(19) . 7_576
C1 C2 S2 119.87(16) . .
C3 C2 S2 122.70(16) 7_576 .
C4 C3 C2 120.2(2) . 8_756
C4 C3 S1 115.07(16) . .
C2 C3 S1 124.56(16) 8_756 .
C3 C4 C5 122.6(2) . .
C3 C4 H4 118.7 . .
C5 C4 H4 118.7 . .
C6 C5 C4 116.9(2) 8_756 .
C6 C5 C9 122.6(2) 8_756 .
C4 C5 C9 120.3(2) . .
C5 C6 C1 121.8(2) 7_576 .
C5 C6 H6 119.1 7_576 .
C1 C6 H6 119.1 . .
C2 S2 C7 102.50(13) . .
C8 C7 S2 111.5(2) . .
C8 C7 H7A 109.3 . .
S2 C7 H7A 109.3 . .
C8 C7 H7B 109.3 . .
S2 C7 H7B 109.3 . .
H7A C7 H7B 108.0 . .
O2 C8 O1 122.4(3) . .
O2 C8 C7 119.3(3) . .
O1 C8 C7 118.3(4) . .
C11 C9 C12 109.9(3) . .
C11 C9 C5 110.5(2) . .
C12 C9 C5 112.5(2) . .
C11 C9 C10 108.6(3) . .
C12 C9 C10 107.6(3) . .
C5 C9 C10 107.6(2) . .
C14 N1 C15 130.6(8) . .
C14 N1 C13 114.7(7) . .
C15 N1 C13 113.7(8) . .
O3 C15 N1 105.6(13) . .
O3 C15 H15 127.2 . .
N1 C15 H15 127.2 . .
C17 N2 C18 144.5(14) . .
C17 N2 C16 108.0(11) . .
C18 N2 C16 107.3(12) . .
N2 C17 H17A 109.5 . .
N2 C17 H17B 109.5 . .
H17A C17 H17B 109.5 . .
N2 C17 H17C 109.5 . .
H17A C17 H17C 109.5 . .
H17B C17 H17C 109.5 . .
N2 C16 H16A 109.5 . .
N2 C16 H16B 109.5 . .
H16A C16 H16B 109.5 . .
N2 C16 H16C 109.5 . .
H16A C16 H16C 109.5 . .
H16B C16 H16C 109.5 . .
O4 C18 N2 147.6(18) . .
O4 C18 H18 106.2 . .
N2 C18 H18 106.2 . .

loop_
_geom_bond_atom_site_label_1
_geom_bond_atom_site_label_2
_geom_bond_distance
_geom_bond_site_symmetry_2
S1 C1 1.783(2) .
S1 C3 1.785(2) .
C1 C6 1.395(3) .
C1 C2 1.404(3) .
C2 C3 1.411(3) 7_576
C2 S2 1.774(2) .
C3 C4 1.390(3) .
C3 C2 1.411(3) 8_756
C4 C5 1.393(3) .
C4 H4 0.9500 .
C5 C6 1.393(3) 8_756
C5 C9 1.534(3) .
C6 C5 1.393(3) 7_576
C6 H6 0.9500 .
S2 C7 1.818(3) .
C7 C8 1.502(5) .
C7 H7A 0.9900 .
C7 H7B 0.9900 .
C8 O2 1.234(5) .
C8 O1 1.256(5) .
C9 C11 1.513(4) .
C9 C12 1.524(4) .
C9 C10 1.536(5) .
C10 H10A 0.9800 .
C10 H10B 0.9800 .
C10 H10C 0.9800 .
C11 H11A 0.9800 .
C11 H11B 0.9800 .
C11 H11C 0.9800 .
C12 H12A 0.9800 .
C12 H12B 0.9800 .
C12 H12C 0.9800 .
N1 C14 1.453(10) .
N1 C15 1.464(14) .
N1 C13 1.490(8) .
C13 H13A 0.9800 .
C13 H13B 0.9800 .
C13 H13C 0.9800 .
C14 H14A 0.9800 .
C14 H14B 0.9800 .
C14 H14C 0.9800 .
C15 O3 1.197(14) .
C15 H15 0.9500 .
N2 C17 1.280(11) .
N2 C18 1.284(11) .
N2 C16 1.473(13) .
C17 H17A 0.9800 .
C17 H17B 0.9800 .
C17 H17C 0.9800 .
C16 H16A 0.9800 .
C16 H16B 0.9800 .
C16 H16C 0.9800 .
C18 O4 1.115(12) .
C18 H18 0.9500 .
